data_1552552
loop_
_publ_author_name
'Al-Masri, Harbi Tomah'

_publ_section_title
;
 Bis[2-(dimethylamino-\k<i>N</i>)-\a,\a-diphenylbenzenemethanolato-\k<i>O</i>](tetrahydrofuran-\k<i>O</i>)magnesium(II)
;
_journal_coeditor_code WM4115
_journal_issue 10
_journal_name_full IUCrData
_journal_page_first x191412
_journal_paper_doi 10.1107/S2414314619014123
_journal_volume 4
_journal_year 2019
_chemical_formula_iupac '[Mg (C21 H20 N O2)2 (C4 H8 O)]'
_chemical_formula_moiety 'C46 H48 Mg N2 O3'
_chemical_formula_sum 'C46 H48 Mg N2 O3'
_chemical_formula_weight 701.17
_chemical_name_systematic
Bis[2-(dimethylamino-\k<i>N</i>)-\a,\a-diphenylbenzenemethanolato-\k<i>O</i>](tetrahydrofuran-\k<i>O</i>)magnesium(II)
_space_group_IT_number 2
_space_group_name_Hall '-P 1'
_space_group_name_H-M_alt 'P -1'
_symmetry_cell_setting triclinic
_symmetry_space_group_name_Hall '-P 1'
_symmetry_space_group_name_H-M 'P -1'
_atom_sites_solution_hydrogens geom
_atom_sites_solution_primary direct
_atom_sites_solution_secondary difmap
_audit_creation_method SHELXL-97
_cell_angle_alpha 66.375(4)
_cell_angle_beta 89.911(4)
_cell_angle_gamma 81.735(4)
_cell_formula_units_Z 2
_cell_length_a 9.5014(15)
_cell_length_b 13.801(2)
_cell_length_c 15.834(3)
_cell_measurement_reflns_used 6887
_cell_measurement_temperature 208(2)
_cell_measurement_theta_max 23.25
_cell_measurement_theta_min 1.41
_cell_volume 1878.9(5)
_computing_cell_refinement
;
SAINT (Bruker, 2007)
;
_computing_data_collection
;
SMART (Bruker, 2007)
;
_computing_data_reduction
;
SAINT (Bruker, 2007)
;
_computing_molecular_graphics
;
ORTEP-3 (Farrugia, 2012)
;
_computing_publication_material
;
publCIF (Westrip, 2010)
;
_computing_structure_refinement
;
SHELXL97 (Sheldrick, 2008)
;
_computing_structure_solution
;
SHELXS97 (Sheldrick, 2008)
;
_diffrn_ambient_temperature 208(2)
_diffrn_measured_fraction_theta_full 0.974
_diffrn_measured_fraction_theta_max 0.974
_diffrn_measurement_device_type 'Bruker SMART APEX area detector'
_diffrn_measurement_method 'Phi and omega scans'
_diffrn_radiation_monochromator graphite
_diffrn_radiation_source 'fine-focus sealed tube'
_diffrn_radiation_type MoK\a
_diffrn_radiation_wavelength 0.71073
_diffrn_reflns_av_R_equivalents 0.0606
_diffrn_reflns_av_sigmaI/netI 0.1245
_diffrn_reflns_limit_h_max 10
_diffrn_reflns_limit_h_min -7
_diffrn_reflns_limit_k_max 13
_diffrn_reflns_limit_k_min -15
_diffrn_reflns_limit_l_max 14
_diffrn_reflns_limit_l_min -17
_diffrn_reflns_number 6887
_diffrn_reflns_theta_full 23.25
_diffrn_reflns_theta_max 23.25
_diffrn_reflns_theta_min 1.41
_exptl_absorpt_coefficient_mu 0.092
_exptl_absorpt_correction_T_max 0.9927
_exptl_absorpt_correction_T_min 0.9894
_exptl_absorpt_correction_type multi-scan
_exptl_absorpt_process_details
;
(<i>SADABS</i>; Sheldrick, 1996)
;
_exptl_crystal_colour colorless
_exptl_crystal_density_diffrn 1.239
_exptl_crystal_density_method 'not measured'
_exptl_crystal_description plate
_exptl_crystal_F_000 748
_exptl_crystal_size_max 0.15
_exptl_crystal_size_mid 0.10
_exptl_crystal_size_min 0.08
_refine_diff_density_max 0.599
_refine_diff_density_min -0.328
_refine_ls_extinction_method none
_refine_ls_goodness_of_fit_ref 1.087
_refine_ls_hydrogen_treatment constr
_refine_ls_matrix_type full
_refine_ls_number_parameters 469
_refine_ls_number_reflns 5408
_refine_ls_number_restraints 0
_refine_ls_restrained_S_all 1.087
_refine_ls_R_factor_all 0.1618
_refine_ls_R_factor_gt 0.0866
_refine_ls_shift/su_max 0.000
_refine_ls_shift/su_mean 0.000
_refine_ls_structure_factor_coef Fsqd
_refine_ls_weighting_details 'calc w=1/[\s^2^(Fo^2^)+(0.1205P)^2^+0.0000P] where P=(Fo^2^+2Fc^2^)/3'
_refine_ls_weighting_scheme calc
_refine_ls_wR_factor_gt 0.2172
_refine_ls_wR_factor_ref 0.2500
_reflns_number_gt 2783
_reflns_number_total 5408
_reflns_threshold_expression >2sigma(I)
_cod_data_source_file wm4115sup1.cif
_cod_data_source_block I
_cod_database_code 1552552

loop_
_symmetry_equiv_pos_as_xyz
'x, y, z'
'-x, -y, -z'

loop_
_atom_site_type_symbol
_atom_site_label
_atom_site_fract_x
_atom_site_fract_y
_atom_site_fract_z
_atom_site_U_iso_or_equiv
_atom_site_adp_type
_atom_site_calc_flag
_atom_site_refinement_flags
_atom_site_occupancy
_atom_site_symmetry_multiplicity
Mg Mg1 0.1554(2) 0.50201(16) 0.24814(14) 0.0261(5) Uani d . 1 1
O O1 0.1102(4) 0.3872(3) 0.3537(3) 0.0292(10) Uani d . 1 1
O O2 0.0645(4) 0.6179(3) 0.1421(3) 0.0282(10) Uani d . 1 1
O O3 0.3757(4) 0.5028(4) 0.2476(3) 0.0413(12) Uani d . 1 1
N N1 0.1431(5) 0.3850(4) 0.1785(3) 0.0315(13) Uani d . 1 1
N N2 0.0968(5) 0.6150(4) 0.3196(3) 0.0302(13) Uani d . 1 1
C C1 0.2249(6) 0.2298(5) 0.3302(4) 0.0279(15) Uani d . 1 1
C C2 0.2241(6) 0.2794(5) 0.2314(4) 0.0297(15) Uani d . 1 1
C C3 0.3067(7) 0.2242(5) 0.1876(5) 0.0390(17) Uani d . 1 1
H H3 0.3031 0.2540 0.1227 0.047 Uiso calc R 1 1
C C4 0.3934(7) 0.1279(6) 0.2344(5) 0.0437(19) Uani d . 1 1
H H4 0.4499 0.0949 0.2016 0.052 Uiso calc R 1 1
C C5 0.3973(7) 0.0804(5) 0.3285(5) 0.0398(18) Uani d . 1 1
H H5 0.4559 0.0145 0.3613 0.048 Uiso calc R 1 1
C C6 0.3127(7) 0.1314(5) 0.3748(5) 0.0368(17) Uani d . 1 1
H H6 0.3147 0.0979 0.4396 0.044 Uiso calc R 1 1
C C7 -0.0133(6) 0.2342(5) 0.4035(4) 0.0283(15) Uani d . 1 1
C C8 -0.1289(6) 0.2962(5) 0.4213(4) 0.0312(16) Uani d . 1 1
H H8 -0.1177 0.3624 0.4221 0.037 Uiso calc R 1 1
C C9 -0.2602(7) 0.2618(6) 0.4378(5) 0.0417(18) Uani d . 1 1
H H9 -0.3364 0.3052 0.4496 0.050 Uiso calc R 1 1
C C10 -0.2816(8) 0.1655(6) 0.4373(5) 0.048(2) Uani d . 1 1
H H10 -0.3703 0.1419 0.4499 0.058 Uiso calc R 1 1
C C11 -0.1671(8) 0.1044(6) 0.4175(5) 0.048(2) Uani d . 1 1
H H11 -0.1794 0.0391 0.4152 0.057 Uiso calc R 1 1
C C12 -0.0359(7) 0.1381(5) 0.4013(5) 0.0417(18) Uani d . 1 1
H H12 0.0397 0.0950 0.3886 0.050 Uiso calc R 1 1
C C13 0.2103(6) 0.2382(5) 0.4881(4) 0.0279(15) Uani d . 1 1
C C14 0.3345(7) 0.2805(5) 0.4934(5) 0.0404(18) Uani d . 1 1
H H14 0.3685 0.3284 0.4392 0.048 Uiso calc R 1 1
C C15 0.4076(8) 0.2524(6) 0.5781(5) 0.049(2) Uani d . 1 1
H H15 0.4900 0.2816 0.5808 0.058 Uiso calc R 1 1
C C16 0.3590(8) 0.1814(6) 0.6583(5) 0.0460(19) Uani d . 1 1
H H16 0.4086 0.1622 0.7154 0.055 Uiso calc R 1 1
C C17 0.2375(8) 0.1387(5) 0.6542(5) 0.0409(18) Uani d . 1 1
H H17 0.2046 0.0901 0.7084 0.049 Uiso calc R 1 1
C C18 0.1641(7) 0.1681(5) 0.5695(5) 0.0366(17) Uani d . 1 1
H H18 0.0808 0.1394 0.5676 0.044 Uiso calc R 1 1
C C19 0.1316(6) 0.2769(5) 0.3901(4) 0.0265(15) Uani d . 1 1
C C20 -0.0118(7) 0.3809(5) 0.1751(5) 0.0378(17) Uani d . 1 1
H H20A -0.0631 0.4521 0.1393 0.057 Uiso calc R 1 1
H H20B -0.0440 0.3547 0.2374 0.057 Uiso calc R 1 1
H H20C -0.0298 0.3331 0.1465 0.057 Uiso calc R 1 1
C C21 0.1823(8) 0.4356(5) 0.0812(4) 0.0419(18) Uani d . 1 1
H H21A 0.1241 0.5053 0.0505 0.063 Uiso calc R 1 1
H H21B 0.1664 0.3906 0.0494 0.063 Uiso calc R 1 1
H H21C 0.2821 0.4439 0.0802 0.063 Uiso calc R 1 1
C C22 0.1243(6) 0.7708(5) 0.1704(4) 0.0289(15) Uani d . 1 1
C C23 0.1367(6) 0.7208(5) 0.2690(4) 0.0302(16) Uani d . 1 1
C C24 0.1913(7) 0.7727(5) 0.3169(5) 0.0380(17) Uani d . 1 1
H H24 0.1947 0.7413 0.3818 0.046 Uiso calc R 1 1
C C25 0.2409(7) 0.8686(5) 0.2738(5) 0.0435(19) Uani d . 1 1
H H25 0.2771 0.9014 0.3090 0.052 Uiso calc R 1 1
C C26 0.2372(7) 0.9166(5) 0.1781(5) 0.0394(18) Uani d . 1 1
H H26 0.2735 0.9809 0.1477 0.047 Uiso calc R 1 1
C C27 0.1783(7) 0.8672(5) 0.1284(5) 0.0356(17) Uani d . 1 1
H H27 0.1747 0.9001 0.0635 0.043 Uiso calc R 1 1
C C28 0.1133(7) 0.7659(5) 0.0112(4) 0.0310(16) Uani d . 1 1
C C29 0.2492(7) 0.7159(5) 0.0031(5) 0.0405(18) Uani d . 1 1
H H29 0.2995 0.6622 0.0562 0.049 Uiso calc R 1 1
C C30 0.3110(8) 0.7438(6) -0.0809(5) 0.049(2) Uani d . 1 1
H H30 0.4021 0.7094 -0.0847 0.059 Uiso calc R 1 1
C C31 0.2372(8) 0.8228(6) -0.1596(5) 0.053(2) Uani d . 1 1
H H31 0.2790 0.8419 -0.2168 0.063 Uiso calc R 1 1
C C32 0.1054(8) 0.8729(6) -0.1549(5) 0.048(2) Uani d . 1 1
H H32 0.0555 0.9259 -0.2084 0.057 Uiso calc R 1 1
C C33 0.0444(7) 0.8446(5) -0.0691(4) 0.0363(17) Uani d . 1 1
H H33 -0.0462 0.8803 -0.0661 0.044 Uiso calc R 1 1
C C34 -0.1109(6) 0.7775(5) 0.0944(4) 0.0249(15) Uani d . 1 1
C C35 -0.1616(7) 0.8754(5) 0.0983(5) 0.0394(18) Uani d . 1 1
H H35 -0.0970 0.9143 0.1107 0.047 Uiso calc R 1 1
C C36 -0.3063(8) 0.9166(6) 0.0843(5) 0.047(2) Uani d . 1 1
H H36 -0.3382 0.9823 0.0881 0.056 Uiso calc R 1 1
C C37 -0.4032(8) 0.8619(6) 0.0648(5) 0.050(2) Uani d . 1 1
H H37 -0.5009 0.8897 0.0551 0.060 Uiso calc R 1 1
C C38 -0.3532(7) 0.7650(6) 0.0599(5) 0.047(2) Uani d . 1 1
H H38 -0.4176 0.7266 0.0465 0.057 Uiso calc R 1 1
C C39 -0.2086(7) 0.7241(6) 0.0746(4) 0.0390(18) Uani d . 1 1
H H39 -0.1769 0.6583 0.0709 0.047 Uiso calc R 1 1
C C40 0.0491(6) 0.7286(5) 0.1068(4) 0.0284(15) Uani d . 1 1
C C41 -0.0609(6) 0.6210(5) 0.3222(5) 0.0355(17) Uani d . 1 1
H H41A -0.0841 0.5497 0.3554 0.053 Uiso calc R 1 1
H H41B -0.1034 0.6506 0.2596 0.053 Uiso calc R 1 1
H H41C -0.0977 0.6664 0.3532 0.053 Uiso calc R 1 1
C C42 0.1561(8) 0.5613(5) 0.4173(4) 0.0433(18) Uani d . 1 1
H H42A 0.1259 0.4917 0.4463 0.065 Uiso calc R 1 1
H H42B 0.1215 0.6048 0.4505 0.065 Uiso calc R 1 1
H H42C 0.2593 0.5523 0.4187 0.065 Uiso calc R 1 1
C C43 0.4484(7) 0.5857(6) 0.2551(6) 0.054(2) Uani d . 1 1
H H43A 0.4169 0.6013 0.3079 0.065 Uiso calc R 1 1
H H43B 0.4292 0.6517 0.1988 0.065 Uiso calc R 1 1
C C44 0.6045(8) 0.5402(7) 0.2684(6) 0.065(3) Uani d . 1 1
H H44A 0.6627 0.5971 0.2414 0.078 Uiso calc R 1 1
H H44B 0.6337 0.5003 0.3341 0.078 Uiso calc R 1 1
C C45 0.6175(8) 0.4679(7) 0.2189(6) 0.063(2) Uani d . 1 1
H H45A 0.7014 0.4123 0.2430 0.076 Uiso calc R 1 1
H H45B 0.6240 0.5080 0.1525 0.076 Uiso calc R 1 1
C C46 0.4823(7) 0.4202(6) 0.2386(5) 0.048(2) Uani d . 1 1
H H46A 0.4534 0.4023 0.1879 0.057 Uiso calc R 1 1
H H46B 0.4951 0.3551 0.2958 0.057 Uiso calc R 1 1

loop_
_atom_site_aniso_label
_atom_site_aniso_U_11
_atom_site_aniso_U_22
_atom_site_aniso_U_33
_atom_site_aniso_U_12
_atom_site_aniso_U_13
_atom_site_aniso_U_23
Mg1 0.0268(12) 0.0277(11) 0.0243(12) -0.0074(9) 0.0041(9) -0.0102(9)
O1 0.037(3) 0.025(2) 0.023(2) -0.0056(19) 0.0079(19) -0.0076(19)
O2 0.036(3) 0.028(2) 0.020(2) -0.0043(19) -0.0021(19) -0.0098(19)
O3 0.027(3) 0.048(3) 0.049(3) -0.007(2) 0.006(2) -0.020(2)
N1 0.036(3) 0.037(3) 0.022(3) -0.008(3) 0.006(2) -0.012(3)
N2 0.036(3) 0.034(3) 0.024(3) -0.009(2) 0.002(2) -0.013(3)
C1 0.030(4) 0.030(4) 0.030(4) -0.011(3) 0.008(3) -0.016(3)
C2 0.034(4) 0.036(4) 0.028(4) -0.011(3) 0.006(3) -0.020(3)
C3 0.040(4) 0.042(4) 0.040(4) -0.005(3) 0.007(3) -0.021(4)
C4 0.032(4) 0.054(5) 0.062(6) -0.007(4) 0.013(4) -0.041(4)
C5 0.038(4) 0.039(4) 0.048(5) -0.002(3) 0.003(4) -0.024(4)
C6 0.042(4) 0.034(4) 0.038(4) -0.005(3) 0.007(3) -0.018(3)
C7 0.030(4) 0.033(4) 0.021(4) -0.007(3) 0.004(3) -0.009(3)
C8 0.034(4) 0.039(4) 0.028(4) -0.013(3) 0.004(3) -0.019(3)
C9 0.035(4) 0.051(5) 0.039(5) -0.004(3) 0.010(3) -0.018(4)
C10 0.036(4) 0.057(5) 0.048(5) -0.017(4) 0.006(4) -0.013(4)
C11 0.048(5) 0.035(4) 0.060(6) -0.022(4) 0.005(4) -0.015(4)
C12 0.045(5) 0.035(4) 0.047(5) -0.007(3) 0.010(4) -0.018(4)
C13 0.024(4) 0.031(4) 0.029(4) 0.000(3) 0.006(3) -0.014(3)
C14 0.042(4) 0.047(4) 0.027(4) -0.009(3) 0.007(3) -0.009(3)
C15 0.037(4) 0.071(5) 0.037(5) -0.010(4) 0.002(4) -0.021(4)
C16 0.047(5) 0.050(5) 0.036(5) 0.009(4) -0.002(4) -0.017(4)
C17 0.051(5) 0.045(4) 0.022(4) -0.008(4) 0.005(3) -0.008(3)
C18 0.040(4) 0.040(4) 0.033(4) -0.009(3) 0.003(3) -0.018(3)
C19 0.030(4) 0.028(4) 0.022(4) -0.005(3) 0.003(3) -0.011(3)
C20 0.039(4) 0.041(4) 0.033(4) -0.009(3) 0.000(3) -0.013(3)
C21 0.059(5) 0.043(4) 0.025(4) -0.006(3) 0.011(3) -0.016(3)
C22 0.029(4) 0.031(4) 0.027(4) -0.001(3) -0.003(3) -0.013(3)
C23 0.034(4) 0.029(4) 0.030(4) -0.007(3) 0.002(3) -0.013(3)
C24 0.047(4) 0.035(4) 0.029(4) -0.007(3) -0.004(3) -0.010(3)
C25 0.048(5) 0.042(4) 0.046(5) -0.012(4) -0.007(4) -0.022(4)
C26 0.029(4) 0.032(4) 0.056(5) -0.011(3) -0.002(3) -0.016(4)
C27 0.036(4) 0.032(4) 0.036(4) -0.011(3) -0.002(3) -0.009(3)
C28 0.035(4) 0.034(4) 0.027(4) -0.007(3) 0.001(3) -0.014(3)
C29 0.035(4) 0.047(4) 0.035(4) -0.001(3) 0.002(3) -0.014(4)
C30 0.033(4) 0.073(6) 0.047(5) -0.017(4) 0.017(4) -0.027(4)
C31 0.061(6) 0.072(6) 0.033(5) -0.032(5) 0.018(4) -0.023(4)
C32 0.051(5) 0.059(5) 0.023(4) -0.011(4) 0.003(3) -0.005(4)
C33 0.042(4) 0.038(4) 0.027(4) -0.005(3) 0.007(3) -0.012(3)
C34 0.024(3) 0.030(4) 0.016(3) -0.002(3) 0.005(3) -0.006(3)
C35 0.040(5) 0.046(4) 0.029(4) -0.007(4) 0.004(3) -0.012(3)
C36 0.046(5) 0.048(5) 0.036(5) 0.008(4) 0.003(4) -0.012(4)
C37 0.029(4) 0.067(6) 0.039(5) 0.003(4) 0.005(3) -0.009(4)
C38 0.030(4) 0.067(5) 0.040(5) -0.009(4) -0.001(3) -0.016(4)
C39 0.034(4) 0.049(4) 0.033(4) -0.006(3) 0.000(3) -0.016(4)
C40 0.032(4) 0.029(4) 0.025(4) -0.007(3) -0.001(3) -0.010(3)
C41 0.037(4) 0.044(4) 0.034(4) -0.014(3) 0.013(3) -0.021(3)
C42 0.065(5) 0.042(4) 0.022(4) -0.010(4) 0.001(3) -0.012(3)
C43 0.037(5) 0.056(5) 0.067(6) -0.011(4) -0.002(4) -0.021(4)
C44 0.036(5) 0.058(5) 0.079(7) -0.009(4) -0.006(4) -0.004(5)
C45 0.036(5) 0.069(6) 0.066(6) -0.011(4) 0.014(4) -0.008(5)
C46 0.032(4) 0.058(5) 0.055(5) -0.005(4) 0.004(4) -0.026(4)

loop_
_atom_type_symbol
_atom_type_description
_atom_type_scat_dispersion_real
_atom_type_scat_dispersion_imag
_atom_type_scat_source
Mg Mg 0.0486 0.0363 'International Tables Vol C Tables 4.2.6.8 and 6.1.1.4'
O O 0.0106 0.0060 'International Tables Vol C Tables 4.2.6.8 and 6.1.1.4'
N N 0.0061 0.0033 'International Tables Vol C Tables 4.2.6.8 and 6.1.1.4'
C C 0.0033 0.0016 'International Tables Vol C Tables 4.2.6.8 and 6.1.1.4'
H H 0.0000 0.0000 'International Tables Vol C Tables 4.2.6.8 and 6.1.1.4'

loop_
_geom_angle_atom_site_label_1
_geom_angle_atom_site_label_2
_geom_angle_atom_site_label_3
_geom_angle
O1 Mg1 O2 140.1(2)
O1 Mg1 O3 110.6(2)
O2 Mg1 O3 109.3(2)
O1 Mg1 N2 89.85(19)
O2 Mg1 N2 84.29(19)
O3 Mg1 N2 98.27(19)
O1 Mg1 N1 83.25(19)
O2 Mg1 N1 90.97(19)
O3 Mg1 N1 98.81(19)
N2 Mg1 N1 162.9(2)
C19 O1 Mg1 138.6(4)
C40 O2 Mg1 136.4(4)
C43 O3 C46 108.7(5)
C43 O3 Mg1 126.0(4)
C46 O3 Mg1 125.3(4)
C2 N1 C20 111.2(5)
C2 N1 C21 114.3(5)
C20 N1 C21 106.7(5)
C2 N1 Mg1 112.5(4)
C20 N1 Mg1 102.3(4)
C21 N1 Mg1 109.0(4)
C23 N2 C41 111.3(5)
C23 N2 C42 114.0(5)
C41 N2 C42 106.7(5)
C23 N2 Mg1 112.8(4)
C41 N2 Mg1 102.3(3)
C42 N2 Mg1 108.8(4)
C6 C1 C2 117.2(6)
C6 C1 C19 118.3(5)
C2 C1 C19 124.5(5)
C3 C2 C1 117.6(6)
C3 C2 N1 120.7(6)
C1 C2 N1 121.7(5)
C4 C3 C2 123.2(7)
C4 C3 H3 118.4
C2 C3 H3 118.4
C5 C4 C3 119.9(6)
C5 C4 H4 120.1
C3 C4 H4 120.1
C4 C5 C6 118.6(7)
C4 C5 H5 120.7
C6 C5 H5 120.7
C5 C6 C1 123.4(7)
C5 C6 H6 118.3
C1 C6 H6 118.3
C12 C7 C8 117.4(6)
C12 C7 C19 125.3(6)
C8 C7 C19 117.4(5)
C9 C8 C7 121.0(6)
C9 C8 H8 119.5
C7 C8 H8 119.5
C10 C9 C8 121.6(6)
C10 C9 H9 119.2
C8 C9 H9 119.2
C9 C10 C11 117.6(6)
C9 C10 H10 121.2
C11 C10 H10 121.2
C12 C11 C10 121.1(7)
C12 C11 H11 119.5
C10 C11 H11 119.5
C11 C12 C7 121.4(6)
C11 C12 H12 119.3
C7 C12 H12 119.3
C18 C13 C14 117.7(6)
C18 C13 C19 124.8(6)
C14 C13 C19 117.5(5)
C15 C14 C13 120.7(6)
C15 C14 H14 119.6
C13 C14 H14 119.6
C16 C15 C14 120.1(7)
C16 C15 H15 119.9
C14 C15 H15 119.9
C17 C16 C15 119.8(7)
C17 C16 H16 120.1
C15 C16 H16 120.1
C16 C17 C18 119.8(7)
C16 C17 H17 120.1
C18 C17 H17 120.1
C13 C18 C17 121.8(6)
C13 C18 H18 119.1
C17 C18 H18 119.1
O1 C19 C7 110.7(5)
O1 C19 C1 113.0(5)
C7 C19 C1 109.6(5)
O1 C19 C13 106.3(5)
C7 C19 C13 108.0(5)
C1 C19 C13 109.0(5)
N1 C20 H20A 109.5
N1 C20 H20B 109.5
H20A C20 H20B 109.5
N1 C20 H20C 109.5
H20A C20 H20C 109.5
H20B C20 H20C 109.5
N1 C21 H21A 109.5
N1 C21 H21B 109.5
H21A C21 H21B 109.5
N1 C21 H21C 109.5
H21A C21 H21C 109.5
H21B C21 H21C 109.5
C27 C22 C23 116.9(6)
C27 C22 C40 118.1(5)
C23 C22 C40 125.0(5)
C24 C23 C22 118.9(6)
C24 C23 N2 119.6(6)
C22 C23 N2 121.4(5)
C25 C24 C23 122.8(7)
C25 C24 H24 118.6
C23 C24 H24 118.6
C24 C25 C26 119.8(6)
C24 C25 H25 120.1
C26 C25 H25 120.1
C25 C26 C27 118.3(6)
C25 C26 H26 120.8
C27 C26 H26 120.8
C26 C27 C22 123.1(6)
C26 C27 H27 118.4
C22 C27 H27 118.4
C33 C28 C29 116.7(6)
C33 C28 C40 124.4(6)
C29 C28 C40 118.9(5)
C30 C29 C28 121.7(6)
C30 C29 H29 119.2
C28 C29 H29 119.2
C29 C30 C31 119.5(7)
C29 C30 H30 120.2
C31 C30 H30 120.2
C32 C31 C30 120.7(7)
C32 C31 H31 119.7
C30 C31 H31 119.7
C31 C32 C33 119.3(7)
C31 C32 H32 120.4
C33 C32 H32 120.4
C28 C33 C32 122.2(7)
C28 C33 H33 118.9
C32 C33 H33 118.9
C39 C34 C35 117.5(6)
C39 C34 C40 118.7(6)
C35 C34 C40 123.8(6)
C36 C35 C34 121.2(7)
C36 C35 H35 119.4
C34 C35 H35 119.4
C37 C36 C35 120.7(7)
C37 C36 H36 119.7
C35 C36 H36 119.7
C36 C37 C38 118.5(7)
C36 C37 H37 120.8
C38 C37 H37 120.8
C37 C38 C39 120.5(7)
C37 C38 H38 119.8
C39 C38 H38 119.8
C34 C39 C38 121.7(7)
C34 C39 H39 119.2
C38 C39 H39 119.2
O2 C40 C28 106.9(5)
O2 C40 C34 110.3(5)
C28 C40 C34 109.0(5)
O2 C40 C22 113.1(5)
C28 C40 C22 110.0(5)
C34 C40 C22 107.4(5)
N2 C41 H41A 109.5
N2 C41 H41B 109.5
H41A C41 H41B 109.5
N2 C41 H41C 109.5
H41A C41 H41C 109.5
H41B C41 H41C 109.5
N2 C42 H42A 109.5
N2 C42 H42B 109.5
H42A C42 H42B 109.5
N2 C42 H42C 109.5
H42A C42 H42C 109.5
H42B C42 H42C 109.5
O3 C43 C44 105.3(6)
O3 C43 H43A 110.7
C44 C43 H43A 110.7
O3 C43 H43B 110.7
C44 C43 H43B 110.7
H43A C43 H43B 108.8
C45 C44 C43 103.7(7)
C45 C44 H44A 111.0
C43 C44 H44A 111.0
C45 C44 H44B 111.0
C43 C44 H44B 111.0
H44A C44 H44B 109.0
C44 C45 C46 103.2(6)
C44 C45 H45A 111.1
C46 C45 H45A 111.1
C44 C45 H45B 111.1
C46 C45 H45B 111.1
H45A C45 H45B 109.1
O3 C46 C45 105.4(6)
O3 C46 H46A 110.7
C45 C46 H46A 110.7
O3 C46 H46B 110.7
C45 C46 H46B 110.7
H46A C46 H46B 108.8

loop_
_geom_bond_atom_site_label_1
_geom_bond_atom_site_label_2
_geom_bond_distance
Mg1 O1 1.887(4)
Mg1 O2 1.891(4)
Mg1 O3 2.095(4)
Mg1 N2 2.277(5)
Mg1 N1 2.306(6)
O1 C19 1.378(7)
O2 C40 1.386(7)
O3 C43 1.461(8)
O3 C46 1.464(8)
N1 C2 1.456(8)
N1 C20 1.484(8)
N1 C21 1.486(8)
N2 C23 1.462(7)
N2 C41 1.490(7)
N2 C42 1.492(8)
C1 C6 1.396(9)
C1 C2 1.433(9)
C1 C19 1.560(8)
C2 C3 1.389(9)
C3 C4 1.375(9)
C3 H3 0.9400
C4 C5 1.365(10)
C4 H4 0.9400
C5 C6 1.388(9)
C5 H5 0.9400
C6 H6 0.9400
C7 C12 1.387(9)
C7 C8 1.393(8)
C7 C19 1.556(8)
C8 C9 1.386(9)
C8 H8 0.9400
C9 C10 1.375(9)
C9 H9 0.9400
C10 C11 1.393(10)
C10 H10 0.9400
C11 C12 1.381(9)
C11 H11 0.9400
C12 H12 0.9400
C13 C18 1.382(9)
C13 C14 1.407(9)
C13 C19 1.575(9)
C14 C15 1.393(9)
C14 H14 0.9400
C15 C16 1.384(9)
C15 H15 0.9400
C16 C17 1.382(9)
C16 H16 0.9400
C17 C18 1.390(9)
C17 H17 0.9400
C18 H18 0.9400
C20 H20A 0.9700
C20 H20B 0.9700
C20 H20C 0.9700
C21 H21A 0.9700
C21 H21B 0.9700
C21 H21C 0.9700
C22 C27 1.401(8)
C22 C23 1.429(8)
C22 C40 1.566(9)
C23 C24 1.378(9)
C24 C25 1.376(9)
C24 H24 0.9400
C25 C26 1.387(10)
C25 H25 0.9400
C26 C27 1.393(9)
C26 H26 0.9400
C27 H27 0.9400
C28 C33 1.384(9)
C28 C29 1.405(9)
C28 C40 1.547(9)
C29 C30 1.383(10)
C29 H29 0.9400
C30 C31 1.389(10)
C30 H30 0.9400
C31 C32 1.358(10)
C31 H31 0.9400
C32 C33 1.403(9)
C32 H32 0.9400
C33 H33 0.9400
C34 C39 1.373(9)
C34 C35 1.393(9)
C34 C40 1.550(8)
C35 C36 1.392(9)
C35 H35 0.9400
C36 C37 1.377(10)
C36 H36 0.9400
C37 C38 1.387(10)
C37 H37 0.9400
C38 C39 1.391(9)
C38 H38 0.9400
C39 H39 0.9400
C41 H41A 0.9700
C41 H41B 0.9700
C41 H41C 0.9700
C42 H42A 0.9700
C42 H42B 0.9700
C42 H42C 0.9700
C43 C44 1.505(10)
C43 H43A 0.9800
C43 H43B 0.9800
C44 C45 1.489(12)
C44 H44A 0.9800
C44 H44B 0.9800
C45 C46 1.503(9)
C45 H45A 0.9800
C45 H45B 0.9800
C46 H46A 0.9800
C46 H46B 0.9800

loop_
_geom_hbond_atom_site_label_D
_geom_hbond_atom_site_label_H
_geom_hbond_atom_site_label_A
_geom_hbond_distance_DH
_geom_hbond_distance_HA
_geom_hbond_distance_DA
_geom_hbond_angle_DHA
C20 H20C O1 0.97 2.57 3.095(8) 114.1
C21 H21A O2 0.97 2.53 3.105(8) 118.2
C41 H41C O2 0.97 2.58 3.103(8) 114.0
C42 H42A O1 0.97 2.46 3.037(8) 118.2
